data_2108082
loop_
_publ_author_name
'Hathwar, Venkatesha R.'
'Stingaciu, Marian'
'Richter, Bo'
'Overgaard, Jacob'
'Iversen, Bo B.'

_publ_section_title
;
 Variable-temperature structural studies on valence tautomerism in cobalt
 bis(dioxolene) molecular complexes
;
_journal_issue 2
_journal_name_full 'Acta Crystallographica Section B'
_journal_page_first 304
_journal_page_last 312
_journal_paper_doi 10.1107/S2052520616019235
_journal_volume 73
_journal_year 2017
_chemical_formula_sum 'C38 H46 Cl4 Co N2 O4'
_chemical_formula_weight 795.50
_chemical_name_systematic
;
 ?
;
_space_group_crystal_system trigonal
_space_group_IT_number 147
_space_group_name_Hall '-P 3'
_space_group_name_H-M_alt 'P -3'
_symmetry_space_group_name_Hall '-P 3'
_symmetry_space_group_name_H-M 'P -3'
_atom_sites_solution_hydrogens geom
_audit_creation_method SHELXL-2014
_cell_angle_alpha 90
_cell_angle_beta 90
_cell_angle_gamma 120
_cell_formula_units_Z 3
_cell_length_a 20.643(18)
_cell_length_b 20.643(18)
_cell_length_c 9.015(7)
_cell_measurement_reflns_used 11261
_cell_measurement_temperature 296(2)
_cell_measurement_theta_max 21.14
_cell_measurement_theta_min 0.90
_cell_volume 3327(5)
_computing_structure_refinement 'SHELXL-2014 (Sheldrick, 2014)'
_diffrn_ambient_temperature 296(2)
_diffrn_measured_fraction_theta_full 0.998
_diffrn_measured_fraction_theta_max 0.983
_diffrn_measurement_device_type 'Bruker Kappa APEX II CCD detector'
_diffrn_measurement_method '\f and \w scans'
_diffrn_radiation_monochromator mirror
_diffrn_radiation_type AgK\a
_diffrn_radiation_wavelength 0.56085
_diffrn_reflns_av_R_equivalents 0.1544
_diffrn_reflns_limit_h_max 21
_diffrn_reflns_limit_h_min -23
_diffrn_reflns_limit_k_max 18
_diffrn_reflns_limit_k_min -26
_diffrn_reflns_limit_l_max 11
_diffrn_reflns_limit_l_min -9
_diffrn_reflns_number 11261
_diffrn_reflns_theta_full 19.665
_diffrn_reflns_theta_max 21.142
_diffrn_reflns_theta_min 0.899
_exptl_absorpt_coefficient_mu 0.346
_exptl_absorpt_correction_T_max 0.966
_exptl_absorpt_correction_T_min 0.940
_exptl_absorpt_correction_type multi-scan
_exptl_absorpt_process_details 'Bruker AXS, 2008'
_exptl_crystal_colour blue
_exptl_crystal_density_diffrn 1.191
_exptl_crystal_description block
_exptl_crystal_F_000 1245
_exptl_crystal_size_max 0.180
_exptl_crystal_size_mid 0.160
_exptl_crystal_size_min 0.100
_platon_squeeze_details
;
;
_refine_diff_density_max 0.649
_refine_diff_density_min -0.452
_refine_ls_extinction_coef 0.029(5)
_refine_ls_extinction_expression Fc^*^=kFc[1+0.001xFc^2^\l^3^/sin(2\q)]^-1/4^
_refine_ls_extinction_method SHELXL
_refine_ls_goodness_of_fit_ref 0.869
_refine_ls_hydrogen_treatment constr
_refine_ls_matrix_type full
_refine_ls_number_parameters 230
_refine_ls_number_reflns 4870
_refine_ls_number_restraints 0
_refine_ls_restrained_S_all 0.869
_refine_ls_R_factor_all 0.2478
_refine_ls_R_factor_gt 0.1195
_refine_ls_shift/su_max 0.000
_refine_ls_shift/su_mean 0.000
_refine_ls_structure_factor_coef Fsqd
_refine_ls_weighting_details 'w=1/[\s^2^(Fo^2^)+(0.1446P)^2^] where P=(Fo^2^+2Fc^2^)/3'
_refine_ls_weighting_scheme calc
_refine_ls_wR_factor_gt 0.2940
_refine_ls_wR_factor_ref 0.3500
_reflns_number_gt 1440
_reflns_number_total 4870
_reflns_threshold_expression 'I > 2\s(I)'
_cod_data_source_file ps5056sup1.cif
_cod_data_source_block 2S_296K
_cod_original_cell_volume 3327(6)
_cod_database_code 2108082
_shelx_space_group_comment
;
The symmetry employed for this shelxl refinement is uniquely defined
by the following loop, which should always be used as a source of
symmetry information in preference to the above space-group names.
They are only intended as comments.
;
_shelx_estimated_absorpt_t_min 0.940
_shelx_estimated_absorpt_t_max 0.966
_shelxl_version_number 201.4

loop_
_space_group_symop_operation_xyz
'x, y, z'
'-y, x-y, z'
'-x+y, -x, z'
'-x, -y, -z'
'y, -x+y, -z'
'x-y, x, -z'

loop_
_atom_site_type_symbol
_atom_site_label
_atom_site_fract_x
_atom_site_fract_y
_atom_site_fract_z
_atom_site_U_iso_or_equiv
_atom_site_adp_type
_atom_site_calc_flag
_atom_site_occupancy
C C1 0.3454(4) 0.9333(4) 0.4892(9) 0.0420(19) Uani d 1
C C2 0.3693(5) 0.9539(5) 0.3312(9) 0.050(2) Uani d 1
C C3 0.3143(5) 0.9321(5) 0.2146(10) 0.059(2) Uani d 1
C C4 0.2433(5) 0.8971(5) 0.2536(10) 0.061(2) Uani d 1
H H4 0.2078 0.8856 0.1795 0.073 Uiso calc 1
C C5 0.2163(5) 0.8751(5) 0.4069(10) 0.056(2) Uani d 1
C C6 0.2666(5) 0.8927(4) 0.5189(9) 0.052(2) Uani d 1
H H6 0.2497 0.8782 0.6155 0.062 Uiso calc 1
C C7 0.3424(5) 0.9540(6) 0.0516(10) 0.072(3) Uani d 1
C C8 0.3880(6) 0.9185(6) 0.0046(11) 0.076(3) Uani d 1
H H8A 0.4341 0.9407 0.0589 0.113 Uiso calc 1
H H8B 0.3984 0.9264 -0.0997 0.113 Uiso calc 1
H H8C 0.3602 0.8658 0.0246 0.113 Uiso calc 1
C C9 0.3886(7) 1.0393(6) 0.0357(13) 0.099(4) Uani d 1
H H9A 0.3634 1.0616 0.0852 0.149 Uiso calc 1
H H9B 0.3942 1.0524 -0.0675 0.149 Uiso calc 1
H H9C 0.4370 1.0572 0.0794 0.149 Uiso calc 1
C C10 0.2737(6) 0.9271(7) -0.0570(11) 0.103(4) Uani d 1
H H10A 0.2451 0.9502 -0.0296 0.155 Uiso calc 1
H H10B 0.2427 0.8737 -0.0506 0.155 Uiso calc 1
H H10C 0.2915 0.9408 -0.1568 0.155 Uiso calc 1
C C11 0.1299(5) 0.8365(5) 0.4385(11) 0.067(3) Uani d 1
C C12 0.0891(6) 0.7697(7) 0.3310(17) 0.115(5) Uani d 1
H H12A 0.1121 0.7835 0.2350 0.173 Uiso calc 1
H H12B 0.0375 0.7563 0.3233 0.173 Uiso calc 1
H H12C 0.0924 0.7278 0.3680 0.173 Uiso calc 1
C C13 0.1123(7) 0.8094(9) 0.5950(16) 0.144(7) Uani d 1
H H13A 0.1393 0.7843 0.6208 0.216 Uiso calc 1
H H13B 0.0596 0.7752 0.6045 0.216 Uiso calc 1
H H13C 0.1267 0.8512 0.6602 0.216 Uiso calc 1
C C14 0.1032(6) 0.8918(7) 0.4113(17) 0.113(5) Uani d 1
H H14A 0.1083 0.9192 0.5007 0.170 Uiso calc 1
H H14B 0.0517 0.8653 0.3816 0.170 Uiso calc 1
H H14C 0.1328 0.9259 0.3342 0.170 Uiso calc 1
C C15 0.4759(5) 0.8567(6) 0.3368(11) 0.066(3) Uani d 1
H H15 0.4781 0.8840 0.2530 0.079 Uiso calc 1
C C16 0.4667(6) 0.7863(7) 0.3228(15) 0.093(4) Uani d 1
C C17 0.4628(6) 0.7434(6) 0.4336(17) 0.090(4) Uani d 1
H H17 0.4585 0.6968 0.4193 0.108 Uiso calc 1
C C18 0.4659(6) 0.7737(6) 0.5793(13) 0.079(3) Uani d 1
C C19 0.4755(5) 0.8448(5) 0.5956(13) 0.072(3) Uani d 1
H H19 0.4779 0.8644 0.6897 0.087 Uiso calc 1
Cl Cl1 0.4631(2) 0.7242(2) 0.7325(5) 0.1330(15) Uani d 1
Cl Cl2 0.4607(3) 0.7535(2) 0.1379(5) 0.1427(16) Uani d 1
Co Co1 0.5000 1.0000 0.5000 0.0493(6) Uani d 1
N N1 0.4816(4) 0.8856(4) 0.4724(9) 0.061(2) Uani d 1
O O1 0.3950(3) 0.9523(3) 0.5866(6) 0.0562(15) Uani d 1
O O2 0.4413(3) 0.9876(3) 0.3102(6) 0.0522(14) Uani d 1

loop_
_atom_site_aniso_label
_atom_site_aniso_U_11
_atom_site_aniso_U_22
_atom_site_aniso_U_33
_atom_site_aniso_U_12
_atom_site_aniso_U_13
_atom_site_aniso_U_23
C1 0.038(5) 0.038(4) 0.045(5) 0.014(4) -0.003(4) -0.002(3)
C2 0.047(5) 0.049(5) 0.044(5) 0.016(4) -0.006(4) 0.001(4)
C3 0.047(5) 0.043(5) 0.070(7) 0.008(4) -0.006(4) -0.009(4)
C4 0.063(6) 0.059(6) 0.046(5) 0.019(5) -0.012(4) -0.007(4)
C5 0.044(5) 0.055(5) 0.064(6) 0.021(4) 0.008(4) -0.004(4)
C6 0.059(6) 0.048(5) 0.045(5) 0.025(4) -0.004(4) -0.002(4)
C7 0.061(6) 0.086(7) 0.041(5) 0.016(6) -0.012(4) 0.001(5)
C8 0.087(7) 0.095(8) 0.045(6) 0.046(6) 0.008(5) 0.002(5)
C9 0.120(10) 0.090(8) 0.071(8) 0.040(8) -0.021(7) 0.024(6)
C10 0.094(8) 0.142(11) 0.047(7) 0.039(8) -0.009(6) 0.015(6)
C11 0.041(5) 0.071(6) 0.073(7) 0.017(5) 0.003(5) -0.012(5)
C12 0.049(7) 0.094(9) 0.176(15) 0.015(6) -0.001(7) -0.029(9)
C13 0.072(8) 0.217(17) 0.128(13) 0.062(10) 0.065(8) 0.067(12)
C14 0.061(7) 0.100(9) 0.184(15) 0.044(7) 0.022(8) 0.026(9)
C15 0.070(6) 0.075(7) 0.057(6) 0.039(5) -0.007(5) -0.010(5)
C16 0.079(8) 0.080(8) 0.119(11) 0.039(7) -0.002(7) -0.049(8)
C17 0.064(7) 0.051(7) 0.147(13) 0.022(6) -0.002(7) 0.012(8)
C18 0.072(7) 0.069(7) 0.089(9) 0.030(6) 0.001(6) 0.010(6)
C19 0.054(6) 0.051(6) 0.107(9) 0.023(5) -0.011(5) 0.005(6)
Cl1 0.166(4) 0.102(3) 0.135(3) 0.069(3) -0.001(3) 0.037(2)
Cl2 0.181(4) 0.147(3) 0.121(3) 0.098(3) -0.016(3) -0.065(3)
Co1 0.0441(10) 0.0499(11) 0.0459(10) 0.0174(8) -0.0054(7) -0.0037(7)
N1 0.040(4) 0.061(5) 0.080(6) 0.024(4) -0.004(4) 0.001(4)
O1 0.053(4) 0.068(4) 0.040(3) 0.025(3) -0.009(3) -0.005(3)
O2 0.044(4) 0.055(3) 0.047(3) 0.017(3) 0.000(3) -0.001(3)

loop_
_atom_type_symbol
_atom_type_description
_atom_type_scat_dispersion_real
_atom_type_scat_dispersion_imag
_atom_type_scat_source
C C 0.0015 0.0009 'International Tables Vol C Tables 4.2.6.8 and 6.1.1.4'
Cl Cl 0.0998 0.0984 'International Tables Vol C Tables 4.2.6.8 and 6.1.1.4'
Co Co 0.3050 0.6296 'International Tables Vol C Tables 4.2.6.8 and 6.1.1.4'
H H 0.0000 0.0000 'International Tables Vol C Tables 4.2.6.8 and 6.1.1.4'
N N 0.0030 0.0019 'International Tables Vol C Tables 4.2.6.8 and 6.1.1.4'
O O 0.0056 0.0036 'International Tables Vol C Tables 4.2.6.8 and 6.1.1.4'

loop_
_geom_angle_atom_site_label_1
_geom_angle_atom_site_label_2
_geom_angle_atom_site_label_3
_geom_angle_site_symmetry_1
_geom_angle_site_symmetry_3
_geom_angle
O1 C1 C6 . . 124.2(7)
O1 C1 C2 . . 118.4(7)
C6 C1 C2 . . 117.4(7)
O2 C2 C3 . . 124.8(7)
O2 C2 C1 . . 114.6(6)
C3 C2 C1 . . 120.5(7)
C4 C3 C2 . . 117.6(9)
C4 C3 C7 . . 124.1(8)
C2 C3 C7 . . 118.3(7)
C3 C4 C5 . . 124.4(9)
C3 C4 H4 . . 117.8
C5 C4 H4 . . 117.8
C6 C5 C4 . . 119.5(8)
C6 C5 C11 . . 121.4(8)
C4 C5 C11 . . 118.9(8)
C5 C6 C1 . . 120.6(8)
C5 C6 H6 . . 119.7
C1 C6 H6 . . 119.7
C8 C7 C9 . . 110.5(9)
C8 C7 C3 . . 110.7(8)
C9 C7 C3 . . 110.4(8)
C8 C7 C10 . . 108.8(9)
C9 C7 C10 . . 106.2(9)
C3 C7 C10 . . 110.1(8)
C7 C8 H8A . . 109.5
C7 C8 H8B . . 109.5
H8A C8 H8B . . 109.5
C7 C8 H8C . . 109.5
H8A C8 H8C . . 109.5
H8B C8 H8C . . 109.5
C7 C9 H9A . . 109.5
C7 C9 H9B . . 109.5
H9A C9 H9B . . 109.5
C7 C9 H9C . . 109.5
H9A C9 H9C . . 109.5
H9B C9 H9C . . 109.5
C7 C10 H10A . . 109.5
C7 C10 H10B . . 109.5
H10A C10 H10B . . 109.5
C7 C10 H10C . . 109.5
H10A C10 H10C . . 109.5
H10B C10 H10C . . 109.5
C13 C11 C14 . . 108.9(10)
C13 C11 C12 . . 109.6(11)
C14 C11 C12 . . 109.2(10)
C13 C11 C5 . . 111.2(8)
C14 C11 C5 . . 109.6(8)
C12 C11 C5 . . 108.2(8)
C11 C12 H12A . . 109.5
C11 C12 H12B . . 109.5
H12A C12 H12B . . 109.5
C11 C12 H12C . . 109.5
H12A C12 H12C . . 109.5
H12B C12 H12C . . 109.5
C11 C13 H13A . . 109.5
C11 C13 H13B . . 109.5
H13A C13 H13B . . 109.5
C11 C13 H13C . . 109.5
H13A C13 H13C . . 109.5
H13B C13 H13C . . 109.5
C11 C14 H14A . . 109.5
C11 C14 H14B . . 109.5
H14A C14 H14B . . 109.5
C11 C14 H14C . . 109.5
H14A C14 H14C . . 109.5
H14B C14 H14C . . 109.5
N1 C15 C16 . . 119.4(10)
N1 C15 H15 . . 120.3
C16 C15 H15 . . 120.3
C17 C16 C15 . . 125.1(12)
C17 C16 Cl2 . . 119.1(10)
C15 C16 Cl2 . . 115.8(11)
C16 C17 C18 . . 115.1(11)
C16 C17 H17 . . 122.4
C18 C17 H17 . . 122.4
C19 C18 C17 . . 120.5(11)
C19 C18 Cl1 . . 119.6(10)
C17 C18 Cl1 . . 119.7(9)
N1 C19 C18 . . 119.2(11)
N1 C19 H19 . . 120.4
C18 C19 H19 . . 120.4
O1 Co1 O1 4_676 . 180.0
O1 Co1 O2 4_676 4_676 80.7(2)
O1 Co1 O2 . 4_676 99.3(2)
O1 Co1 O2 4_676 . 99.3(2)
O1 Co1 O2 . . 80.7(2)
O2 Co1 O2 4_676 . 180.0
O1 Co1 N1 4_676 4_676 87.3(2)
O1 Co1 N1 . 4_676 92.7(2)
O2 Co1 N1 4_676 4_676 89.8(3)
O2 Co1 N1 . 4_676 90.2(3)
O1 Co1 N1 4_676 . 92.7(2)
O1 Co1 N1 . . 87.3(2)
O2 Co1 N1 4_676 . 90.2(3)
O2 Co1 N1 . . 89.8(3)
N1 Co1 N1 4_676 . 180.0
C15 N1 C19 . . 120.6(9)
C15 N1 Co1 . . 120.6(7)
C19 N1 Co1 . . 118.8(7)
C1 O1 Co1 . . 112.9(5)
C2 O2 Co1 . . 113.2(5)

loop_
_geom_bond_atom_site_label_1
_geom_bond_atom_site_label_2
_geom_bond_site_symmetry_2
_geom_bond_distance
C1 O1 . 1.253(9)
C1 C6 . 1.433(11)
C1 C2 . 1.499(11)
C2 O2 . 1.302(9)
C2 C3 . 1.444(12)
C3 C4 . 1.318(12)
C3 C7 . 1.561(13)
C4 C5 . 1.474(12)
C4 H4 . 0.9300
C5 C6 . 1.361(11)
C5 C11 . 1.574(12)
C6 H6 . 0.9300
C7 C8 . 1.514(14)
C7 C9 . 1.533(14)
C7 C10 . 1.579(13)
C8 H8A . 0.9600
C8 H8B . 0.9600
C8 H8C . 0.9600
C9 H9A . 0.9600
C9 H9B . 0.9600
C9 H9C . 0.9600
C10 H10A . 0.9600
C10 H10B . 0.9600
C10 H10C . 0.9600
C11 C13 . 1.494(15)
C11 C14 . 1.515(15)
C11 C12 . 1.545(14)
C12 H12A . 0.9600
C12 H12B . 0.9600
C12 H12C . 0.9600
C13 H13A . 0.9600
C13 H13B . 0.9600
C13 H13C . 0.9600
C14 H14A . 0.9600
C14 H14B . 0.9600
C14 H14C . 0.9600
C15 N1 . 1.339(11)
C15 C16 . 1.373(15)
C15 H15 . 0.9300
C16 C17 . 1.311(17)
C16 Cl2 . 1.781(12)
C17 C18 . 1.443(16)
C17 H17 . 0.9300
C18 C19 . 1.386(14)
C18 Cl1 . 1.702(12)
C19 N1 . 1.362(12)
C19 H19 . 0.9300
Co1 O1 4_676 2.036(6)
Co1 O1 . 2.036(6)
Co1 O2 4_676 2.037(5)
Co1 O2 . 2.037(5)
Co1 N1 4_676 2.210(8)
Co1 N1 . 2.210(8)

loop_
_platon_squeeze_void_nr
_platon_squeeze_void_average_x
_platon_squeeze_void_average_y
_platon_squeeze_void_average_z
_platon_squeeze_void_volume
_platon_squeeze_void_count_electrons
_platon_squeeze_void_content
1 0.000 0.000 -0.005 469 142 ' '

_cod_database_fobs_code 2108082
